data_4332766
loop_
_publ_author_name
'Shorafa, Hashem'
'Seppelt, Konrad'

_publ_section_title
;
 Osmium(VII) Fluorine Compounds
;
_journal_issue 19
_journal_name_full 'Inorganic Chemistry'
_journal_page_first 7929
_journal_page_last 7934
_journal_paper_doi 10.1021/ic0608290
_journal_volume 45
_journal_year 2006
_chemical_formula_moiety Os2O3F7
_chemical_formula_sum 'F7 O3 Os2'
_chemical_formula_weight 561.40
_chemical_name_systematic
; 
 Diosmiumtrioxid-heptafluorid 
;
_space_group_IT_number 14
_symmetry_cell_setting monoclinic
_symmetry_space_group_name_Hall '-P 2ybc'
_symmetry_space_group_name_H-M 'P 1 21/c 1'
_atom_sites_solution_hydrogens geom
_atom_sites_solution_primary direct
_atom_sites_solution_secondary difmap
_audit_creation_method SHELXL-97
_cell_angle_alpha 90.00
_cell_angle_beta 99.21(5)
_cell_angle_gamma 90.00
_cell_formula_units_Z 4
_cell_length_a 5.423(2)
_cell_length_b 9.960(3)
_cell_length_c 12.203(4)
_cell_measurement_temperature 133(2)
_cell_volume 650.6(4)
_computing_structure_refinement 'SHELXL-97 (Sheldrick, 1997)'
_computing_structure_solution 'SHELXS-97 (Sheldrick, 1990)'
_diffrn_ambient_temperature 20
_diffrn_measured_fraction_theta_full 0.992
_diffrn_measured_fraction_theta_max 0.992
_diffrn_measurement_device_type Bruker-Smart-CCD-1000-TM
_diffrn_radiation_monochromator graphite
_diffrn_radiation_source 'fine-focus sealed tube'
_diffrn_radiation_type MoK\a
_diffrn_radiation_wavelength 0.71073
_diffrn_reflns_av_R_equivalents 0.0442
_diffrn_reflns_av_sigmaI/netI 0.0387
_diffrn_reflns_limit_h_max 7
_diffrn_reflns_limit_h_min -7
_diffrn_reflns_limit_k_max 12
_diffrn_reflns_limit_k_min -14
_diffrn_reflns_limit_l_max 13
_diffrn_reflns_limit_l_min -17
_diffrn_reflns_number 7734
_diffrn_reflns_theta_full 30.53
_diffrn_reflns_theta_max 30.53
_diffrn_reflns_theta_min 2.65
_exptl_absorpt_coefficient_mu 39.134
_exptl_absorpt_correction_T_max 1.0000
_exptl_absorpt_correction_T_min 0.322045
_exptl_absorpt_correction_type multi-scan
_exptl_absorpt_process_details SADABS
_exptl_crystal_colour yellow-brown
_exptl_crystal_density_diffrn 5.731
_exptl_crystal_density_method 'not measured'
_exptl_crystal_description cube
_exptl_crystal_F_000 956
_exptl_crystal_size_max 0.1
_exptl_crystal_size_mid 0.1
_exptl_crystal_size_min 0.1
_refine_diff_density_max 3.784
_refine_diff_density_min -4.136
_refine_diff_density_rms 0.526
_refine_ls_extinction_coef 0.00326(18)
_refine_ls_extinction_expression Fc^*^=kFc[1+0.001xFc^2^\l^3^/sin(2\q)]^-1/4^
_refine_ls_extinction_method SHELXL
_refine_ls_goodness_of_fit_ref 1.079
_refine_ls_hydrogen_treatment mixed
_refine_ls_matrix_type full
_refine_ls_number_parameters 110
_refine_ls_number_reflns 1975
_refine_ls_number_restraints 0
_refine_ls_restrained_S_all 1.079
_refine_ls_R_factor_all 0.0375
_refine_ls_R_factor_gt 0.0311
_refine_ls_shift/su_max 0.003
_refine_ls_shift/su_mean 0.000
_refine_ls_structure_factor_coef Fsqd
_refine_ls_weighting_details 'calc w=1/[\s^2^(Fo^2^)+(0.0363P)^2^+8.5196P] where P=(Fo^2^+2Fc^2^)/3'
_refine_ls_weighting_scheme calc
_refine_ls_wR_factor_gt 0.0773
_refine_ls_wR_factor_ref 0.0799
_reflns_number_gt 1711
_reflns_number_total 1975
_reflns_threshold_expression >2sigma(I)
_cod_data_source_file ic0608290sup1.cif
_cod_data_source_block os2o3f7
_cod_original_cell_volume 650.7(4)
_cod_original_sg_symbol_H-M P2(1)/c
_cod_database_code 4332766

loop_
_symmetry_equiv_pos_as_xyz
'x, y, z'
'-x, y+1/2, -z+1/2'
'-x, -y, -z'
'x, -y-1/2, z-1/2'

loop_
_atom_site_label
_atom_site_type_symbol
_atom_site_fract_x
_atom_site_fract_y
_atom_site_fract_z
_atom_site_U_iso_or_equiv
_atom_site_adp_type
_atom_site_occupancy
_atom_site_symmetry_multiplicity
_atom_site_calc_flag
Os1 Os 0.34430(5) 0.98778(3) 0.21871(3) 0.00481(11) Uani 1 1 d
Os2 Os 0.00876(5) 1.25224(3) 0.00125(2) 0.00326(11) Uani 1 1 d
O1 O 0.4829(10) 0.8387(6) 0.2493(5) 0.0087(11) Uani 1 1 d
O2 O 0.4052(10) 1.0748(6) 0.3384(5) 0.0102(12) Uani 1 1 d
O3 O 0.5382(10) 1.0625(6) 0.1385(5) 0.0085(11) Uani 1 1 d
F1 F -0.2667(8) 1.3201(5) 0.0556(4) 0.0096(10) Uani 1 1 d
F2 F -0.0918(9) 1.3334(5) -0.1352(4) 0.0086(9) Uani 1 1 d
F3 F 0.1968(9) 1.3978(5) 0.0552(4) 0.0106(10) Uani 1 1 d
F4 F 0.2794(8) 1.1753(5) -0.0504(4) 0.0085(9) Uani 1 1 d
F5 F 0.1036(8) 1.1583(5) 0.1421(4) 0.0069(9) Uani 1 1 d
F6 F 0.0209(9) 0.9409(5) 0.2290(4) 0.0104(9) Uani 1 1 d
F7 F 0.1913(8) 0.9046(5) 0.0527(4) 0.0067(9) Uani 1 1 d

loop_
_atom_site_aniso_label
_atom_site_aniso_U_11
_atom_site_aniso_U_22
_atom_site_aniso_U_33
_atom_site_aniso_U_23
_atom_site_aniso_U_13
_atom_site_aniso_U_12
Os1 0.00392(16) 0.00362(16) 0.00700(17) -0.00032(10) 0.00125(11) 0.00081(9)
Os2 0.00147(15) 0.00259(17) 0.00621(17) -0.00011(9) 0.00207(11) 0.00027(8)
O1 0.008(2) 0.009(3) 0.009(3) 0.000(2) 0.005(2) 0.003(2)
O2 0.008(2) 0.009(3) 0.014(3) -0.003(2) 0.002(2) 0.002(2)
O3 0.004(2) 0.008(3) 0.015(3) -0.003(2) 0.006(2) -0.001(2)
F1 0.005(2) 0.011(2) 0.014(3) -0.0017(18) 0.0058(18) 0.0052(16)
F2 0.011(2) 0.008(2) 0.007(2) 0.0017(17) 0.0041(18) 0.0020(17)
F3 0.010(2) 0.005(2) 0.016(3) 0.0001(19) 0.0007(19) -0.0023(17)
F4 0.0045(19) 0.014(2) 0.009(2) 0.0029(18) 0.0063(18) 0.0024(17)
F5 0.0049(19) 0.006(2) 0.009(2) -0.0005(17) 0.0007(17) 0.0044(16)
F6 0.008(2) 0.012(2) 0.011(2) -0.0012(19) 0.0045(19) -0.0020(18)
F7 0.0068(19) 0.008(2) 0.006(2) -0.0005(17) 0.0033(17) -0.0027(16)

loop_
_atom_type_symbol
_atom_type_description
_atom_type_scat_dispersion_real
_atom_type_scat_dispersion_imag
_atom_type_scat_source
O O 0.0106 0.0060 'International Tables Vol C Tables 4.2.6.8 and 6.1.1.4'
F F 0.0171 0.0103 'International Tables Vol C Tables 4.2.6.8 and 6.1.1.4'
Os Os -1.2165 7.6030 'International Tables Vol C Tables 4.2.6.8 and 6.1.1.4'

loop_
_geom_angle_atom_site_label_1
_geom_angle_atom_site_label_2
_geom_angle_atom_site_label_3
_geom_angle
_geom_angle_site_symmetry_1
_geom_angle_site_symmetry_3
O1 Os1 O2 104.1(3) . .
O1 Os1 O3 102.5(3) . .
O2 Os1 O3 102.6(3) . .
O1 Os1 F6 99.1(3) . .
O2 Os1 F6 97.3(3) . .
O3 Os1 F6 145.8(3) . .
O1 Os1 F7 87.8(2) . .
O2 Os1 F7 167.0(2) . .
O3 Os1 F7 79.4(2) . .
F6 Os1 F7 75.3(2) . .
O1 Os1 F5 165.5(2) . .
O2 Os1 F5 89.6(2) . .
O3 Os1 F5 78.7(2) . .
F6 Os1 F5 74.0(2) . .
F7 Os1 F5 78.20(17) . .
F3 Os2 F2 92.6(2) . .
F3 Os2 F4 91.4(2) . .
F2 Os2 F4 90.6(2) . .
F3 Os2 F1 90.9(2) . .
F2 Os2 F1 91.4(2) . .
F4 Os2 F1 176.9(2) . .
F3 Os2 F5 90.6(2) . .
F2 Os2 F5 176.87(19) . .
F4 Os2 F5 89.4(2) . .
F1 Os2 F5 88.5(2) . .
F3 Os2 F7 178.6(2) . 3_575
F2 Os2 F7 88.8(2) . 3_575
F4 Os2 F7 89.0(2) . 3_575
F1 Os2 F7 88.6(2) . 3_575
F5 Os2 F7 88.1(2) . 3_575
Os2 F5 Os1 141.3(2) . .
Os2 F7 Os1 135.3(2) 3_575 .

loop_
_geom_bond_atom_site_label_1
_geom_bond_atom_site_label_2
_geom_bond_distance
_geom_bond_site_symmetry_2
Os1 O1 1.679(6) .
Os1 O2 1.685(6) .
Os1 O3 1.717(6) .
Os1 F6 1.838(5) .
Os1 F7 2.223(5) .
Os1 F5 2.252(4) .
Os2 F3 1.833(5) .
Os2 F2 1.853(5) .
Os2 F4 1.853(5) .
Os2 F1 1.856(5) .
Os2 F5 1.952(5) .
Os2 F7 1.955(5) 3_575
F7 Os2 1.955(5) 3_575
